data_2007490
loop_
_publ_author_name
'Ng, Seik Weng'

_publ_section_title
;
 Bis[2,2'-iminodipyridinium(1+)]
 Bis[\m-4-hydroxy-2,6-pyridinedicarboxylato(3
 --)]bis[aquadibutyltin(IV)] Dihydrate
;
_journal_issue 7
_journal_name_full 'Acta Crystallographica Section C'
_journal_page_first 914
_journal_page_last 916
_journal_paper_doi 10.1107/S0108270198001322
_journal_volume 54
_journal_year 1998
_chemical_formula_moiety '(C10 H10 N3) [Sn (C7 H2 N O5) (C4 H9)2 (H2 O)] , H2 O'
_chemical_formula_sum 'C25 H34 N4 O7 Sn'
_chemical_formula_weight 621.25
_chemical_name_systematic
;
Bis[2,2'-iminodipyridinium(1+)]
bis[\m-4-hydroxy-2,6-pyridinedicarboxylato(3-)]bis[aquadibutyltin(IV)]
dihydrate
;
_space_group_IT_number 14
_symmetry_cell_setting monoclinic
_symmetry_space_group_name_Hall '-P 2yn'
_symmetry_space_group_name_H-M 'P 1 21/n 1'
_audit_creation_method SHELXL
_cell_angle_alpha 90.00
_cell_angle_beta 99.030(10)
_cell_angle_gamma 90.00
_cell_formula_units_Z 4
_cell_length_a 9.2260(10)
_cell_length_b 15.164(2)
_cell_length_c 18.868(2)
_cell_measurement_reflns_used 25
_cell_measurement_temperature 298(2)
_cell_measurement_theta_max 13.0
_cell_measurement_theta_min 12.0
_cell_volume 2607.0(5)
_computing_cell_refinement 'CELDIM in CAD-4 VAX/PC (Enraf Nonius, 1988)'
_computing_data_collection 'CAD-4/PC (Kretschmar, 1994)'
_computing_data_reduction 'XCAD4 (Harms, 1997)'
_computing_molecular_graphics 'ORTEPII (Johnson, 1976)'
_computing_publication_material SHELXL93
_computing_structure_refinement 'SHELXL93 (Sheldrick, 1993)'
_computing_structure_solution 'SHELXS86 (Sheldrick, 1990)'
_diffrn_ambient_temperature 298(2)
_diffrn_measurement_device 'Enraf-Nonius CAD-4 diffractometer'
_diffrn_measurement_method '\w scan'
_diffrn_radiation_monochromator graphite
_diffrn_radiation_source 'fine-focus sealed tube'
_diffrn_radiation_type MoK\a
_diffrn_radiation_wavelength 0.71073
_diffrn_reflns_av_R_equivalents 0.024
_diffrn_reflns_av_sigmaI/netI 0.030
_diffrn_reflns_limit_h_max 10
_diffrn_reflns_limit_h_min -10
_diffrn_reflns_limit_k_max 18
_diffrn_reflns_limit_k_min 0
_diffrn_reflns_limit_l_max 22
_diffrn_reflns_limit_l_min -22
_diffrn_reflns_number 10063
_diffrn_reflns_theta_max 25.69
_diffrn_reflns_theta_min 1.73
_diffrn_standards_decay_% 1
_diffrn_standards_interval_time 60
_diffrn_standards_number 3
_exptl_absorpt_coefficient_mu 1.032
_exptl_absorpt_correction_T_max 0.822
_exptl_absorpt_correction_T_min 0.729
_exptl_absorpt_correction_type '\y scan (North et al., 1968)'
_exptl_crystal_colour Colorless
_exptl_crystal_density_diffrn 1.583
_exptl_crystal_density_meas ?
_exptl_crystal_description 'Irregular block'
_exptl_crystal_F_000 1272
_exptl_crystal_size_max 0.38
_exptl_crystal_size_mid 0.38
_exptl_crystal_size_min 0.19
_refine_diff_density_max 0.846
_refine_diff_density_min -0.402
_refine_ls_extinction_method none
_refine_ls_goodness_of_fit_all 1.002
_refine_ls_goodness_of_fit_obs 1.040
_refine_ls_hydrogen_treatment
;
H atoms: see text
;
_refine_ls_matrix_type full
_refine_ls_number_parameters 349
_refine_ls_number_reflns 4724
_refine_ls_number_restraints 0
_refine_ls_restrained_S_all 1.002
_refine_ls_restrained_S_obs 1.040
_refine_ls_R_factor_all 0.040
_refine_ls_R_factor_obs .028
_refine_ls_shift/esd_max 0.000
_refine_ls_shift/esd_mean 0.000
_refine_ls_structure_factor_coef Fsqd
_refine_ls_weighting_details 'w = 1/[\s^2^(Fo^2^)+(0.0384P)^2^+1.1434P] where P=(Fo^2^+2Fc^2^)/3'
_refine_ls_weighting_scheme calc
_refine_ls_wR_factor_all 0.072
_refine_ls_wR_factor_obs .067
_reflns_number_observed 3854
_reflns_number_total 4724
_reflns_observed_criterion >2sigma(I)
_cod_data_source_file ta1200.cif
_cod_data_source_block ta1200
_cod_depositor_comments
;
The following automatic conversions were performed:
'_symmetry_cell_setting' value 'Monoclinic' changed to 'monoclinic'
according to '/home/saulius/struct/CIF-dictionaries/cif_core.dic'
dictionary named 'cif_core.dic' version 2.4.1 from 2010-06-29.

Automatic conversion script
Id: cif_fix_enum 1527 2010-12-29 10:47:43Z saulius 

The following automatic conversions were performed:

'_exptl_crystal_density_meas' value 'Not measured' was changed to '?'
- the value is perceived as not measured.

Automatic conversion script
Id: cif_fix_values 3008 2015-01-20 13:52:24Z robertas 

The following automatic conversions were performed:

'_refine_ls_weighting_scheme' value 'calc w =
1/[\s^2^(Fo^2^)+(0.0384P)^2^+1.1434P] where P=(Fo^2^+2Fc^2^)/3' was
changed to 'calc'. New tag '_refine_ls_weighting_details' was
created. The value of the new tag was set to 'w =
1/[\s^2^(Fo^2^)+(0.0384P)^2^+1.1434P] where P=(Fo^2^+2Fc^2^)/3'.

Automatic conversion script
Id: cif_fix_values 3143 2015-03-26 13:38:13Z robertas 

2017-05-31
Z value and formula fixed to values more according to usual
chemical conventions.                 miguel
;
_cod_original_formula_sum 'C50 H68 N8 O14 Sn2'
_cod_original_formula_weight 1242.50
_cod_original_formula_moiety '(C10 H10 N3)2 [Sn2 (C7 H2 N O5)2 (C4 H9)4 (H2 O)2] , 2H2 O'
_cod_original_formula_units_Z 2
_cod_original_cell_volume 2606.9(5)
_cod_original_sg_symbol_H-M 'P 21/n'
_cod_database_code 2007490

loop_
_symmetry_equiv_pos_as_xyz
'x, y, z'
'-x+1/2, y+1/2, -z+1/2'
'-x, -y, -z'
'x-1/2, -y-1/2, z-1/2'

loop_
_atom_site_aniso_label
_atom_site_aniso_U_11
_atom_site_aniso_U_22
_atom_site_aniso_U_33
_atom_site_aniso_U_12
_atom_site_aniso_U_13
_atom_site_aniso_U_23
Sn1 .03270(10) .02900(10) .03000(10) -.00030(10) .00450(10) .00050(10)
O1 .0420(10) .0280(10) .0260(10) -.0010(10) -.0020(10) .0000(10)
O2 .088(2) .0290(10) .0340(10) -.0090(10) -.0090(10) .0040(10)
O3 .0570(10) .0290(10) .0350(10) -.0040(10) .0030(10) .0030(10)
O4 .077(2) .0280(10) .0530(10) -.0090(10) -.0040(10) -.0010(10)
O5 .071(2) .0430(10) .0310(10) -.0160(10) -.0080(10) -.0010(10)
O6 .0540(10) .0290(10) .0350(10) .0020(10) -.0090(10) .0020(10)
O7 .090(2) .094(3) .082(2) .004(2) .028(2) .034(2)
N1 .0330(10) .0280(10) .0280(10) -.0040(10) .0050(10) .0000(10)
N2 .080(3) .069(2) .109(3) .007(2) .041(3) .018(2)
N3 .070(2) .045(2) .059(2) -.005(2) .019(2) .0000(10)
N4 .076(2) .063(2) .064(2) -.001(2) .012(2) .005(2)
C1 .036(2) .037(2) .038(2) .0040(10) .0070(10) .0010(10)
C2 .041(2) .040(2) .048(2) .0020(10) .011(2) .0030(10)
C3 .042(2) .053(2) .049(2) .005(2) .013(2) .002(2)
C4 .056(2) .084(3) .075(3) .001(2) .025(2) .016(2)
C5 .032(2) .041(2) .041(2) .0060(10) .0020(10) .0020(10)
C6 .035(2) .050(2) .042(2) .005(2) .0060(10) -.002(2)
C7 .039(2) .069(2) .057(2) .008(2) .010(2) .003(2)
C8 .056(3) .107(4) .075(3) .007(2) .030(2) .003(3)
C9 .037(2) .0280(10) .029(2) .0000(10) .0010(10) -.0010(10)
C10 .031(2) .0280(10) .0280(10) -.0020(10) .0040(10) -.0010(10)
C11 .042(2) .033(2) .029(2) -.0040(10) .0060(10) .0020(10)
C12 .039(2) .037(2) .029(2) -.0070(10) .0040(10) -.0040(10)
C13 .037(2) .033(2) .036(2) -.0050(10) .0070(10) -.0060(10)
C14 .030(2) .029(2) .033(2) -.0030(10) .0060(10) -.0030(10)
C15 .037(2) .031(2) .040(2) -.0030(10) .0070(10) .0000(10)
C16 .054(2) .045(2) .062(2) .000(2) .011(2) .014(2)
C17 .073(3) .071(3) .063(3) .009(2) .031(2) .007(2)
C18 .082(3) .075(3) .052(2) .007(3) .023(2) -.002(2)
C19 .074(3) .061(2) .055(2) .005(2) .012(2) -.005(2)
C20 .062(2) .050(2) .058(2) .000(2) .021(2) -.011(2)
C21 .079(3) .043(2) .053(2) -.007(2) .004(2) .006(2)
C22 .067(3) .066(3) .092(4) -.005(2) .003(3) .005(2)
C23 .075(3) .085(4) .102(4) .000(3) -.012(3) -.010(3)
C24 .103(4) .098(4) .071(3) .009(3) -.014(3) -.011(3)
C25 .088(3) .082(3) .060(3) .008(3) .004(2) -.002(2)

loop_
_atom_site_label
_atom_site_fract_x
_atom_site_fract_y
_atom_site_fract_z
_atom_site_U_iso_or_equiv
_atom_site_thermal_displace_type
_atom_site_calc_flag
_atom_site_refinement_flags
_atom_site_occupancy
_atom_site_disorder_group
_atom_site_type_symbol
Sn1 .06557(2) .136700(10) .025680(10) .03060(8) Uani d . 1 . Sn
O1 .0655(2) -.00130(10) .07620(10) .0328(4) Uani d . 1 . O
O2 .1142(3) -.07690(10) .17700(10) .0523(6) Uani d . 1 . O
O3 .1233(3) .26950(10) .05280(10) .0410(5) Uani d . 1 . O
O4 .2029(3) .36420(10) .13760(10) .0544(6) Uani d . 1 . O
O5 .3552(3) .1545(2) .34950(10) .0502(6) Uani d . 1 . O
O6 -.0026(3) .2046(2) -.09020(10) .0408(6) Uani d . 1 . O
H61 -.028(4) .172(3) -.115(2) .050 Uiso d . 1 . H
H62 -.051(4) .253(3) -.108(2) .050 Uiso d . 1 . H
O7 .3595(4) .0272(3) .4447(2) .0870(10) Uani d . 1 . O
H71 .371(4) .062(3) .413(2) .050 Uiso d . 1 . H
H72 .390(4) .072(3) .477(2) .050 Uiso d . 1 . H
N1 .1593(3) .1409(2) .14020(10) .0295(5) Uani d . 1 . N
N2 .1322(5) .1016(3) .5081(2) .0830(10) Uani d . 1 . N
H2 .2097(5) .0955(3) .4886(2) .124 Uiso calc R 1 . H
N3 -.1200(4) .1127(2) .4878(2) .0569(8) Uani d . 1 . N
N4 .0428(4) .1175(2) .6129(2) .0675(9) Uani d . 1 . N
C1 .2490(3) .0933(2) -.0193(2) .0369(7) Uani d . 1 . C
H1A .3153(3) .0645(2) .0187(2) .055 Uiso calc R 1 . H
H1B .2144(3) .0482(2) -.0543(2) .055 Uiso calc R 1 . H
C2 .3384(4) .1569(2) -.0548(2) .0428(8) Uani d . 1 . C
H2A .3860(4) .1978(2) -.0190(2) .064 Uiso calc R 1 . H
H2B .2730(4) .1908(2) -.0899(2) .064 Uiso calc R 1 . H
C3 .4544(4) .1142(2) -.0918(2) .0474(8) Uani d . 1 . C
H3A .5197(4) .0806(2) -.0565(2) .071 Uiso calc R 1 . H
H3B .4064(4) .0728(2) -.1271(2) .071 Uiso calc R 1 . H
C4 .5444(5) .1757(3) -.1283(2) .0700(10) Uani d . 1 . C
H4A .6140(5) .1427(3) -.1504(2) .105 Uiso calc R 1 . H
H4B .5956(5) .2158(3) -.0938(2) .105 Uiso calc R 1 . H
H4C .4815(5) .2084(3) -.1644(2) .105 Uiso calc R 1 . H
C5 -.1588(3) .1498(2) .0345(2) .0383(7) Uani d . 1 . C
H5A -.1911(3) .2079(2) .0171(2) .057 Uiso calc R 1 . H
H5B -.2137(3) .1070(2) .0028(2) .057 Uiso calc R 1 . H
C6 -.1987(3) .1382(2) .1084(2) .0422(7) Uani d . 1 . C
H6A -.1523(3) .1843(2) .1397(2) .063 Uiso calc R 1 . H
H6B -.1613(3) .0820(2) .1279(2) .063 Uiso calc R 1 . H
C7 -.3638(4) .1415(3) .1076(2) .0550(9) Uani d . 1 . C
H7A -.4001(4) .1985(3) .0895(2) .082 Uiso calc R 1 . H
H7B -.4100(4) .0969(3) .0747(2) .082 Uiso calc R 1 . H
C8 -.4079(5) .1268(3) .1797(2) .0770(10) Uani d . 1 . C
H8A -.5129(5) .1295(3) .1755(2) .116 Uiso calc R 1 . H
H8B -.3649(5) .1717(3) .2123(2) .116 Uiso calc R 1 . H
H8C -.3743(5) .0699(3) .1976(2) .116 Uiso calc R 1 . H
C9 .1145(3) -.0101(2) .1425(2) .0317(6) Uani d . 1 . C
C10 .1754(3) .0702(2) .1811(2) .0292(6) Uani d . 1 . C
C11 .2399(3) .0720(2) .2520(2) .0346(7) Uani d . 1 . C
H11 .2493(3) .0200(2) .2784(2) .052 Uiso calc R 1 . H
C12 .2912(3) .1509(2) .2846(2) .0352(7) Uani d . 1 . C
C13 .2639(3) .2253(2) .2405(2) .0353(7) Uani d . 1 . C
H13 .2882(3) .2809(2) .2594(2) .053 Uiso calc R 1 . H
C14 .2018(3) .2171(2) .1699(2) .0305(6) Uani d . 1 . C
C15 .1747(3) .2906(2) .1176(2) .0360(7) Uani d . 1 . C
C16 .0058(4) .1013(2) .4589(2) .0534(9) Uani d . 1 . C
C17 -.0003(5) .0935(3) .3862(2) .0670(10) Uani d . 1 . C
H17 .0853(5) .0850(3) .3669(2) .100 Uiso calc R 1 . H
C18 -.1302(5) .0981(3) .3430(2) .0690(10) Uani d . 1 . C
H18 -.1346(5) .0937(3) .2935(2) .103 Uiso calc R 1 . H
C19 -.2591(5) .1097(3) .3724(2) .0630(10) Uani d . 1 . C
H19 -.3498(5) .1128(3) .3429(2) .095 Uiso calc R 1 . H
C20 -.2496(5) .1161(2) .4439(2) .0560(10) Uani d . 1 . C
H20 -.3351(5) .1232(2) .4636(2) .083 Uiso calc R 1 . H
C21 .1629(5) .1092(2) .5808(2) .0590(10) Uani d . 1 . C
C22 .3046(5) .1091(3) .6174(3) .0760(10) Uani d . 1 . C
H22 .3848(5) .1042(3) .5933(3) .114 Uiso calc R 1 . H
C23 .3227(6) .1165(3) .6897(3) .090(2) Uani d . 1 . C
H23 .4165(6) .1165(3) .7162(3) .135 Uiso calc R 1 . H
C24 .2017(7) .1240(3) .7239(3) .094(2) Uani d . 1 . C
H24 .2136(7) .1292(3) .7736(3) .141 Uiso calc R 1 . H
C25 .0633(6) .1238(3) .6840(2) .0780(10) Uani d . 1 . C
H25 -.0179(6) .1280(3) .7074(2) .116 Uiso calc R 1 . H
H34 -.071(4) .107(2) .560(2) .050 Uiso d . 1 . H

loop_
_atom_type_symbol
_atom_type_description
_atom_type_scat_dispersion_real
_atom_type_scat_dispersion_imag
_atom_type_scat_source
C C 0.0033 0.0016 'International Tables Vol C Tables 4.2.6.8 and 6.1.1.4'
H H 0.0000 0.0000 'International Tables Vol C Tables 4.2.6.8 and 6.1.1.4'
N N 0.0061 0.0033 'International Tables Vol C Tables 4.2.6.8 and 6.1.1.4'
O O 0.0106 0.0060 'International Tables Vol C Tables 4.2.6.8 and 6.1.1.4'
Sn Sn -0.6537 1.4246 'International Tables Vol C Tables 4.2.6.8 and 6.1.1.4'

loop_
_geom_angle_atom_site_label_1
_geom_angle_atom_site_label_2
_geom_angle_atom_site_label_3
_geom_angle_site_symmetry_1
_geom_angle_site_symmetry_3
_geom_angle
_geom_angle_publ_flag
C1 Sn1 C5 . . 156.60(10) yes
C1 Sn1 N1 . . 100.80(10) yes
C1 Sn1 O1 . . 86.30(10) yes
C1 Sn1 O1 . 3 78.10(10) yes
C1 Sn1 O3 . . 101.80(10) yes
C1 Sn1 O6 . . 83.10(10) yes
C5 Sn1 N1 . . 99.20(10) yes
C5 Sn1 O1 . . 89.40(10) yes
C5 Sn1 O1 . 3 79.00(10) yes
C5 Sn1 O3 . . 95.90(10) yes
C5 Sn1 O6 . . 84.90(10) yes
N1 Sn1 O1 . . 69.20(10) yes
N1 Sn1 O1 . 3 136.10(10) yes
N1 Sn1 O6 . . 152.40(10) yes
N1 Sn1 O3 . . 72.00(10) yes
O1 Sn1 O1 . 3 66.90(10) yes
O1 Sn1 O3 . . 141.20(10) yes
O1 Sn1 O6 . . 138.40(10) yes
O1 Sn1 O3 3 . 151.80(10) yes
O1 Sn1 O6 3 . 71.50(10) yes
O3 Sn1 O6 . . 80.40(10) yes
C9 O1 Sn1 . . 118.7(2) ?
C15 O3 Sn1 . . 120.5(2) ?
C14 N1 C10 . . 117.7(2) ?
C14 N1 Sn1 . . 119.3(2) ?
C10 N1 Sn1 . . 123.0(2) ?
C21 N2 C16 . . 134.7(4) ?
C20 N3 C16 . . 119.2(3) ?
C25 N4 C21 . . 117.6(4) ?
C2 C1 Sn1 . . 120.8(2) ?
C1 C2 C3 . . 114.2(3) ?
C4 C3 C2 . . 115.5(3) ?
C6 C5 Sn1 . . 116.5(2) ?
C5 C6 C7 . . 112.0(3) ?
C8 C7 C6 . . 113.6(3) ?
O2 C9 O1 . . 126.1(3) ?
O2 C9 C10 . . 117.3(2) ?
O1 C9 C10 . . 116.6(2) ?
N1 C10 C11 . . 123.1(3) ?
N1 C10 C9 . . 112.4(2) ?
C11 C10 C9 . . 124.5(3) ?
C10 C11 C12 . . 120.8(3) ?
O5 C12 C11 . . 122.3(3) ?
O5 C12 C13 . . 123.4(3) ?
C11 C12 C13 . . 114.3(3) ?
C14 C13 C12 . . 120.9(3) ?
N1 C14 C13 . . 123.0(3) ?
N1 C14 C15 . . 111.5(2) ?
C13 C14 C15 . . 125.4(3) ?
O4 C15 O3 . . 124.4(3) ?
O4 C15 C14 . . 119.1(3) ?
O3 C15 C14 . . 116.5(3) ?
N2 C16 N3 . . 114.5(4) ?
N2 C16 C17 . . 125.1(4) ?
N3 C16 C17 . . 120.4(4) ?
C18 C17 C16 . . 119.8(4) ?
C17 C18 C19 . . 119.9(4) ?
C20 C19 C18 . . 118.8(4) ?
C19 C20 N3 . . 121.9(4) ?
N4 C21 N2 . . 113.8(4) ?
N4 C21 C22 . . 123.8(4) ?
N2 C21 C22 . . 122.4(4) ?
C23 C22 C21 . . 117.5(5) ?
C22 C23 C24 . . 119.9(5) ?
C23 C24 C25 . . 119.5(5) ?
N4 C25 C24 . . 121.7(5) ?

loop_
_geom_bond_atom_site_label_1
_geom_bond_atom_site_label_2
_geom_bond_site_symmetry_2
_geom_bond_distance
_geom_bond_publ_flag
Sn1 C1 . 2.114(3) yes
Sn1 C5 . 2.112(3) yes
Sn1 N1 . 2.198(2) yes
Sn1 O1 . 2.299(2) yes
Sn1 O1 3 2.939(2) yes
Sn1 O3 . 2.125(2) yes
Sn1 O6 . 2.409(2) yes
O1 C9 . 1.270(3) ?
O2 C9 . 1.205(3) ?
O3 C15 . 1.280(4) ?
O4 C15 . 1.195(4) ?
O5 C12 . 1.274(4) ?
N1 C14 . 1.316(3) ?
N1 C10 . 1.316(3) ?
N2 C21 . 1.361(6) ?
N2 C16 . 1.372(6) ?
N3 C20 . 1.345(5) ?
N3 C16 . 1.369(5) ?
N4 C25 . 1.328(6) ?
N4 C21 . 1.349(6) ?
C1 C2 . 1.494(4) ?
C2 C3 . 1.512(5) ?
C3 C4 . 1.488(5) ?
C5 C6 . 1.508(4) ?
C6 C7 . 1.521(5) ?
C7 C8 . 1.498(5) ?
C9 C10 . 1.483(4) ?
C10 C11 . 1.376(4) ?
C11 C12 . 1.394(4) ?
C12 C13 . 1.400(4) ?
C13 C14 . 1.370(4) ?
C14 C15 . 1.484(4) ?
C16 C17 . 1.370(6) ?
C17 C18 . 1.342(6) ?
C18 C19 . 1.400(6) ?
C19 C20 . 1.342(6) ?
C21 C22 . 1.379(6) ?
C22 C23 . 1.352(7) ?
C23 C24 . 1.379(8) ?
C24 C25 . 1.377(7) ?
O5 O7 . 2.633(4) ?
O7 N2 . 2.810(5) ?
O7 O7 3_656 3.172(8) ?
O7 O4 2_545 2.927(5) ?
